data_2312397
loop_
_publ_author_name
'Guerain, Mathieu'
'Correia, Natalia T.'
'Roca-Paix&#xe3;o, Luisa'
'Chevreau, Hubert'
'Affouard, Frederic'

_publ_section_title
;
 Using synchrotron high-resolution powder X-ray diffraction for the
 structure determination of a new cocrystal formed by two active principle
 ingredients.
;
_journal_coeditor_code OJ3014
_journal_issue 'Pt 2'
_journal_name_full 'Acta crystallographica. Section C, Structural chemistry'
_journal_page_first 37
_journal_page_last 42
_journal_paper_doi 10.1107/S2053229624000639
_journal_volume 80
_journal_year 2024
_chemical_formula_iupac 'C15 H12 N2 O, C14 H14 O3'
_chemical_formula_moiety 'C15 H12 N2 O, C14 H14 O3'
_chemical_formula_sum 'C58 H52 N4 O8'
_chemical_formula_weight 933.1
_chemical_name_common
;
Carbamazepine--<i>S</i>-naproxen (1/1)
;
_chemical_name_systematic
;2-Azatricyclo[9.4.0.0^3,8^]pentadeca-1(11),3,5,7,9,12,14-heptaene-2-carboxamide;
(2<i>S</i>)-2-(6-methoxynaphthalen-2-yl)propanoic acid
;
_space_group_IT_number 19
_space_group_name_Hall 'P 2ac 2ab'
_space_group_name_H-M_alt 'P 21 21 21'
_symmetry_cell_setting orthorhombic
_symmetry_space_group_name_Hall 'P 2ac 2ab'
_symmetry_space_group_name_H-M 'P 21 21 21'
_cell_angle_alpha 90
_cell_angle_beta 90
_cell_angle_gamma 90
_cell_formula_units_Z 4
_cell_length_a 33.5486(9)
_cell_length_b 26.4223(6)
_cell_length_c 5.36515(10)
_cell_measurement_temperature 293
_cell_volume 4755.84(19)
_diffrn_ambient_temperature 293
_diffrn_measurement_device synchrotron
_diffrn_measurement_device_type synchrotron
_diffrn_radiation_probe x-ray
_diffrn_radiation_type synchrotron
_diffrn_radiation_wavelength 0.67132
_diffrn_source synchrotron
_exptl_absorpt_coefficient_mu 0.077
_exptl_crystal_density_diffrn 1.3032
_exptl_crystal_F_000 1968
_pd_char_colour white
_pd_meas_2theta_range_inc 0.004
_pd_meas_2theta_range_max 20.000
_pd_meas_2theta_range_min 1.500
_pd_meas_number_of_points 4626
_pd_proc_2theta_range_inc 0.004
_pd_proc_2theta_range_max 20
_pd_proc_2theta_range_min 1.5
_pd_proc_ls_background_function '8 Legendre polynoms'
_pd_proc_ls_pref_orient_corr none
_pd_proc_ls_profile_function Pseudo-Voigt
_pd_proc_ls_prof_R_factor 0.041290
_pd_proc_ls_prof_wR_expected 0.016852
_pd_proc_ls_prof_wR_factor 0.058747
_refine_ls_goodness_of_fit_all 3.4864
_refine_ls_hydrogen_treatment constr
_refine_ls_number_constraints 0
_refine_ls_number_parameters 18
_refine_ls_number_restraints 0
_refine_ls_R_factor_all 0.0605
_refine_ls_R_factor_gt 0.0597
_refine_ls_shift/su_max 0.0000
_refine_ls_shift/su_mean 0.0000
_refine_ls_weighting_scheme sigma
_refine_ls_wR_factor_all 0.0777
_refine_ls_wR_factor_gt 0.0775
_cod_data_source_file oj3014.cif
_cod_data_source_block I
_cod_original_cell_volume 4755.83(19)
_cod_original_sg_symbol_Hall 'P 2xab;2ybc;2zac'
_cod_database_code 2312397

loop_
_space_group_symop_id
_space_group_symop_operation_xyz
1 x,y,z
2 -x+1/2,-y,z+1/2
3 -x,y+1/2,-z+1/2
4 x+1/2,-y+1/2,-z

loop_
_atom_site_type_symbol
_atom_site_label
_atom_site_fract_x
_atom_site_fract_y
_atom_site_fract_z
_atom_site_U_iso_or_equiv
_atom_site_adp_type
_atom_site_calc_flag
_atom_site_refinement_flags
_atom_site_occupancy
_atom_site_site_symmetry_multiplicity
_atom_site_disorder_assembly
_atom_site_disorder_group
O O1 -0.03708 0.79805 -0.75688 0.0204 Uiso d . 1 4 . .
N N1 -0.00202 0.86426 -0.5944 0.0204 Uiso d . 1 4 . .
N N2 0.02941 0.80227 -0.82658 0.0204 Uiso d . 1 4 . .
H H1 0.05247 0.8151 -0.80009 0.0407 Uiso d . 1 4 . .
H H2 0.02947 0.77446 -0.91061 0.0407 Uiso d . 1 4 . .
C C1 0.09551 0.88081 -0.27503 0.0204 Uiso d . 1 4 . .
H H3 0.11052 0.86493 -0.15204 0.0407 Uiso d . 1 4 . .
C C2 0.05877 0.86144 -0.34163 0.0204 Uiso d . 1 4 . .
H H4 0.04911 0.83264 -0.26252 0.0407 Uiso d . 1 4 . .
C C3 0.03627 0.88458 -0.52524 0.0204 Uiso d . 1 4 . .
C C4 -0.03623 0.89535 -0.54339 0.0204 Uiso d . 1 4 . .
C C5 -0.04183 0.94031 -0.67733 0.0204 Uiso d . 1 4 . .
C C6 -0.07707 0.96705 -0.63353 0.0204 Uiso d . 1 4 . .
H H5 -0.08178 0.99679 -0.72138 0.0407 Uiso d . 1 4 . .
C C7 -0.10505 0.95055 -0.46369 0.0204 Uiso d . 1 4 . .
H H6 -0.12832 0.96902 -0.43898 0.0407 Uiso d . 1 4 . .
C C8 0.10994 0.92362 -0.39067 0.0204 Uiso d . 1 4 . .
H H7 0.13461 0.93678 -0.34574 0.0407 Uiso d . 1 4 . .
C C9 0.08768 0.94677 -0.5727 0.0204 Uiso d . 1 4 . .
H H8 0.09776 0.97546 -0.65081 0.0407 Uiso d . 1 4 . .
C C10 0.05023 0.92835 -0.64399 0.0204 Uiso d . 1 4 . .
C C11 -0.0049 0.8199 -0.72844 0.0204 Uiso d . 1 4 . .
C C12 -0.06406 0.87937 -0.36864 0.0204 Uiso d . 1 4 . .
H H9 -0.05944 0.85009 -0.27671 0.0407 Uiso d . 1 4 . .
C C13 -0.09858 0.90685 -0.33082 0.0204 Uiso d . 1 4 . .
H H10 -0.11738 0.89579 -0.21586 0.0407 Uiso d . 1 4 . .
C C14 -0.01222 0.96034 -0.85026 0.0204 Uiso d . 1 4 . .
H H11 -0.02189 0.97839 -0.98618 0.0407 Uiso d . 1 4 . .
C C15 0.02731 0.95543 -0.83354 0.0204 Uiso d . 1 4 . .
H H12 0.04209 0.97122 -0.95782 0.0407 Uiso d . 1 4 . .
O O2 0.61529 0.25182 0.44673 0.0204 Uiso d . 1 4 . .
O O3 0.61376 0.1993 0.77426 0.0204 Uiso d . 1 4 . .
H H13 0.59031 0.19419 0.72567 0.0407 Uiso d . 1 4 . .
O O4 0.82124 0.014 0.82723 0.0204 Uiso d . 1 4 . .
C C16 0.63113 0.23257 0.62617 0.0204 Uiso d . 1 4 . .
C C17 0.673 0.24546 0.71131 0.0204 Uiso d . 1 4 . .
H H14 0.68691 0.26376 0.57338 0.0407 Uiso d . 1 4 . .
C C18 0.69468 0.19532 0.75826 0.0204 Uiso d . 1 4 . .
C C19 0.72531 0.18057 0.60479 0.0204 Uiso d . 1 4 . .
H H15 0.73189 0.20069 0.46404 0.0407 Uiso d . 1 4 . .
C C20 0.74722 0.13579 0.65344 0.0204 Uiso d . 1 4 . .
C C21 0.78048 0.12168 0.50486 0.0204 Uiso d . 1 4 . .
H H16 0.78657 0.14036 0.35857 0.0407 Uiso d . 1 4 . .
C C22 0.80374 0.08152 0.57065 0.0204 Uiso d . 1 4 . .
H H17 0.82634 0.07313 0.4724 0.0407 Uiso d . 1 4 . .
C C23 0.79456 0.05221 0.78338 0.0204 Uiso d . 1 4 . .
C C24 0.76167 0.063 0.92521 0.0204 Uiso d . 1 4 . .
H H18 0.755 0.04225 1.06351 0.0407 Uiso d . 1 4 . .
C C25 0.7375 0.1057 0.86336 0.0204 Uiso d . 1 4 . .
C C26 0.70467 0.12065 1.01286 0.0204 Uiso d . 1 4 . .
H H19 0.69689 0.10019 1.15002 0.0407 Uiso d . 1 4 . .
C C27 0.68404 0.16424 0.96221 0.0204 Uiso d . 1 4 . .
H H20 0.66229 0.17368 1.06554 0.0407 Uiso d . 1 4 . .
C C28 0.67241 0.27958 0.94087 0.0204 Uiso d . 1 4 . .
H H21 0.65965 0.31184 0.89884 0.0407 Uiso d . 1 4 . .
H H22 0.69978 0.2858 0.99658 0.0407 Uiso d . 1 4 . .
H H23 0.65738 0.263 1.07453 0.0407 Uiso d . 1 4 . .
C C29 0.81518 -0.01618 1.04426 0.0204 Uiso d . 1 4 . .
H H24 0.81497 0.00558 1.19192 0.0407 Uiso d . 1 4 . .
H H25 0.8368 -0.04094 1.0588 0.0407 Uiso d . 1 4 . .
H H26 0.78963 -0.03393 1.03096 0.0407 Uiso d . 1 4 . .
O O5 0.12427 0.79096 0.99754 0.0204 Uiso d . 1 4 . .
O O6 0.10916 0.72942 0.72646 0.0204 Uiso d . 1 4 . .
H H27 0.08578 0.73546 0.77371 0.0407 Uiso d . 1 4 . .
O O7 0.32033 0.98612 0.7212 0.0204 Uiso d . 1 4 . .
C C30 0.1342 0.75939 0.84598 0.0204 Uiso d . 1 4 . .
C C31 0.17724 0.74861 0.7784 0.0204 Uiso d . 1 4 . .
H H28 0.19015 0.73071 0.92129 0.0407 Uiso d . 1 4 . .
C C32 0.1979 0.79981 0.74249 0.0204 Uiso d . 1 4 . .
C C33 0.22754 0.81472 0.90301 0.0204 Uiso d . 1 4 . .
H H29 0.23403 0.79397 1.04171 0.0407 Uiso d . 1 4 . .
C C34 0.24857 0.86058 0.86465 0.0204 Uiso d . 1 4 . .
C C35 0.28087 0.87499 1.02061 0.0204 Uiso d . 1 4 . .
H H30 0.28681 0.85563 1.16499 0.0407 Uiso d . 1 4 . .
C C36 0.30342 0.9164 0.96465 0.0204 Uiso d . 1 4 . .
H H31 0.32541 0.925 1.06774 0.0407 Uiso d . 1 4 . .
C C37 0.2944 0.94667 0.75497 0.0204 Uiso d . 1 4 . .
C C38 0.26236 0.93556 0.60631 0.0204 Uiso d . 1 4 . .
H H32 0.25576 0.95692 0.47013 0.0407 Uiso d . 1 4 . .
C C39 0.23898 0.89161 0.65781 0.0204 Uiso d . 1 4 . .
C C40 0.20713 0.8764 0.50086 0.0204 Uiso d . 1 4 . .
H H33 0.19942 0.89741 0.36561 0.0407 Uiso d . 1 4 . .
C C41 0.18735 0.83175 0.54162 0.0204 Uiso d . 1 4 . .
H H34 0.16625 0.82216 0.43343 0.0407 Uiso d . 1 4 . .
C C42 0.18014 0.71492 0.54795 0.0204 Uiso d . 1 4 . .
H H35 0.16791 0.68202 0.58336 0.0407 Uiso d . 1 4 . .
H H36 0.20821 0.71008 0.50379 0.0407 Uiso d . 1 4 . .
H H37 0.16612 0.73106 0.40878 0.0407 Uiso d . 1 4 . .
C C43 0.31238 1.02005 0.52057 0.0204 Uiso d . 1 4 . .
H H38 0.31132 1.00109 0.36392 0.0407 Uiso d . 1 4 . .
H H39 0.3336 1.04545 0.51129 0.0407 Uiso d . 1 4 . .
H H40 0.28677 1.03691 0.54886 0.0407 Uiso d . 1 4 . .
O O8 0.46553 0.26164 0.21291 0.0204 Uiso d . 1 4 . .
N N3 0.4964 0.33546 0.10608 0.0204 Uiso d . 1 4 . .
N N4 0.52998 0.27322 0.32447 0.0204 Uiso d . 1 4 . .
H H41 0.55079 0.29173 0.34056 0.0407 Uiso d . 1 4 . .
H H42 0.53123 0.24423 0.39775 0.0407 Uiso d . 1 4 . .
C C44 0.3987 0.37502 -0.15742 0.0204 Uiso d . 1 4 . .
H H43 0.38096 0.36459 -0.28034 0.0407 Uiso d . 1 4 . .
C C45 0.43356 0.34836 -0.11794 0.0204 Uiso d . 1 4 . .
H H44 0.43924 0.32013 -0.21514 0.0407 Uiso d . 1 4 . .
C C46 0.46007 0.36336 0.06524 0.0204 Uiso d . 1 4 . .
C C47 0.53309 0.36155 0.05497 0.0204 Uiso d . 1 4 . .
C C48 0.54479 0.40195 0.20748 0.0204 Uiso d . 1 4 . .
C C49 0.58211 0.42343 0.1609 0.0204 Uiso d . 1 4 . .
H H45 0.59083 0.45001 0.26057 0.0407 Uiso d . 1 4 . .
C C50 0.60635 0.40632 -0.02873 0.0204 Uiso d . 1 4 . .
H H46 0.63112 0.42121 -0.05492 0.0407 Uiso d . 1 4 . .
C C51 0.39018 0.41702 -0.01484 0.0204 Uiso d . 1 4 . .
H H47 0.36678 0.43508 -0.04149 0.0407 Uiso d . 1 4 . .
C C52 0.41644 0.4321 0.16689 0.0204 Uiso d . 1 4 . .
H H48 0.41033 0.4603 0.26322 0.0407 Uiso d . 1 4 . .
C C53 0.45216 0.40616 0.21116 0.0204 Uiso d . 1 4 . .
C C54 0.49572 0.28829 0.21582 0.0204 Uiso d . 1 4 . .
C C55 0.5572 0.34508 -0.1392 0.0204 Uiso d . 1 4 . .
H H49 0.54858 0.31904 -0.24273 0.0407 Uiso d . 1 4 . .
C C56 0.59395 0.36727 -0.17914 0.0204 Uiso d . 1 4 . .
H H50 0.61023 0.35582 -0.30739 0.0407 Uiso d . 1 4 . .
C C57 0.51934 0.42275 0.40268 0.0204 Uiso d . 1 4 . .
H H51 0.53216 0.43591 0.54197 0.0407 Uiso d . 1 4 . .
C C58 0.47957 0.42484 0.40198 0.0204 Uiso d . 1 4 . .
H H52 0.46785 0.44008 0.53995 0.0407 Uiso d . 1 4 . .

loop_
_atom_site_aniso_label
_atom_site_aniso_U_11
_atom_site_aniso_U_22
_atom_site_aniso_U_33
_atom_site_aniso_U_12
_atom_site_aniso_U_13
_atom_site_aniso_U_23
_atom_site_aniso_type_symbol
? ? ? ? ? ? ? ?

loop_
_atom_type_symbol
_atom_type_scat_dispersion_real
_atom_type_scat_dispersion_imag
_atom_type_scat_source
C 0.0029 0.0015 'International Tables Vol C tables 4.2.6.8 and 6.1.1.1'
H 0.0000 0.0000 'International Tables Vol C tables 4.2.6.8 and 6.1.1.1'
N 0.0057 0.0030 'International Tables Vol C tables 4.2.6.8 and 6.1.1.1'
O 0.0100 0.0055 'International Tables Vol C tables 4.2.6.8 and 6.1.1.1'

loop_
_exptl_crystal_face_index_h
_exptl_crystal_face_index_k
_exptl_crystal_face_index_l
_exptl_crystal_face_perp_dist
? ? ? ?

loop_
_geom_angle_atom_site_label_1
_geom_angle_atom_site_label_2
_geom_angle_atom_site_label_3
_geom_angle_site_symmetry_1
_geom_angle_site_symmetry_2
_geom_angle_site_symmetry_3
_geom_angle
_geom_angle_publ_flag
C3 N1 C4 . . . 116.7294(16) ?
C3 N1 C11 . . . 120.9078(6) ?
C4 N1 C11 . . . 121.9500(10) ?
H1 N2 H2 . . . 114.9620(7) ?
H1 N2 C11 . . . 124.7054(14) ?
H2 N2 C11 . . . 120.0349(7) ?
H3 C1 C2 . . . 119.9594(10) ?
H3 C1 C8 . . . 119.9702(12) ?
C2 C1 C8 . . . 120.0704(6) ?
C1 C2 H4 . . . 119.7453(6) ?
C1 C2 C3 . . . 120.4772(10) ?
H4 C2 C3 . . . 119.7775(12) ?
N1 C3 C2 . . . 120.3393(10) ?
N1 C3 C10 . . . 119.2435(6) ?
C2 C3 C10 . . . 120.4130(11) ?
N1 C4 C5 . . . 119.5966(8) ?
N1 C4 C12 . . . 119.4354(12) ?
C5 C4 C12 . . . 120.9213(9) ?
C4 C5 C6 . . . 117.1273(7) ?
C4 C5 C14 . . . 122.8582(9) ?
C6 C5 C14 . . . 119.9841(13) ?
C5 C6 H5 . . . 119.0707(7) ?
C5 C6 C7 . . . 121.8213(12) ?
H5 C6 C7 . . . 119.1080(9) ?
C6 C7 H6 . . . 119.9758(12) ?
C6 C7 C13 . . . 120.0598(9) ?
H6 C7 C13 . . . 119.9644(7) ?
C1 C8 H7 . . . 120.2072(6) ?
C1 C8 C9 . . . 119.6576(12) ?
H7 C8 C9 . . . 120.1352(10) ?
C8 C9 H8 . . . 119.0709(12) ?
C8 C9 C10 . . . 121.8215(10) ?
H8 C9 C10 . . . 119.1076(6) ?
C3 C10 C9 . . . 117.5511(6) ?
C3 C10 C15 . . . 122.9915(11) ?
C9 C10 C15 . . . 119.4513(10) ?
O1 C11 N1 . . . 121.5827(7) ?
O1 C11 N2 . . . 122.4722(14) ?
N1 C11 N2 . . . 115.9442(8) ?
C4 C12 H9 . . . 119.9074(9) ?
C4 C12 C13 . . . 120.1830(12) ?
H9 C12 C13 . . . 119.9097(7) ?
C7 C13 C12 . . . 119.8468(7) ?
C7 C13 H10 . . . 120.0860(9) ?
C12 C13 H10 . . . 120.0672(12) ?
C5 C14 H11 . . . 116.5743(14) ?
C5 C14 C15 . . . 126.7471(10) ?
H11 C14 C15 . . . 116.6787(4) ?
C10 C15 C14 . . . 128.0632(6) ?
C10 C15 H12 . . . 115.9733(15) ?
C14 C15 H12 . . . 115.9634(10) ?
H13 O3 C16 . . . 109.4938(10) ?
C23 O4 C29 . . . 117.3454(9) ?
O2 C16 O3 . . . 124.3346(12) ?
O2 C16 C17 . . . 123.4746(6) ?
O3 C16 C17 . . . 112.1610(9) ?
C16 C17 H14 . . . 108.5547(11) ?
C16 C17 C18 . . . 107.1671(12) ?
C16 C17 C28 . . . 111.3352(6) ?
H14 C17 C18 . . . 108.5630(11) ?
H14 C17 C28 . . . 108.5233(14) ?
C18 C17 C28 . . . 112.5927(10) ?
C17 C18 C19 . . . 120.1347(7) ?
C17 C18 C27 . . . 120.6362(9) ?
C19 C18 C27 . . . 119.2163(10) ?
C18 C19 H15 . . . 119.4671(9) ?
C18 C19 C20 . . . 120.9729(8) ?
H15 C19 C20 . . . 119.5600(9) ?
C19 C20 C21 . . . 121.5319(8) ?
C19 C20 C25 . . . 119.7090(9) ?
C21 C20 C25 . . . 118.6503(9) ?
C20 C21 H16 . . . 119.7563(8) ?
C20 C21 C22 . . . 120.5488(10) ?
H16 C21 C22 . . . 119.6949(9) ?
C21 C22 H17 . . . 119.6596(10) ?
C21 C22 C23 . . . 120.7144(10) ?
H17 C22 C23 . . . 119.6260(8) ?
O4 C23 C22 . . . 113.5941(10) ?
O4 C23 C24 . . . 125.7472(9) ?
C22 C23 C24 . . . 120.6585(8) ?
C23 C24 H18 . . . 120.2427(8) ?
C23 C24 C25 . . . 119.4986(9) ?
H18 C24 C25 . . . 120.2587(10) ?
C20 C25 C24 . . . 119.8201(10) ?
C20 C25 C26 . . . 118.1607(9) ?
C24 C25 C26 . . . 121.9581(9) ?
C25 C26 H19 . . . 119.5374(9) ?
C25 C26 C27 . . . 120.9190(8) ?
H19 C26 C27 . . . 119.5436(10) ?
C18 C27 C26 . . . 120.9244(10) ?
C18 C27 H20 . . . 119.5496(9) ?
C26 C27 H20 . . . 119.5260(8) ?
C17 C28 H21 . . . 109.4910(11) ?
C17 C28 H22 . . . 109.4595(6) ?
C17 C28 H23 . . . 109.4549(13) ?
H21 C28 H22 . . . 109.4942(10) ?
H21 C28 H23 . . . 109.4135(11) ?
H22 C28 H23 . . . 109.5143(12) ?
O4 C29 H24 . . . 109.4783(16) ?
O4 C29 H25 . . . 109.4424(9) ?
O4 C29 H26 . . . 109.4512(6) ?
H24 C29 H25 . . . 109.4533(8) ?
H24 C29 H26 . . . 109.5011(7) ?
H25 C29 H26 . . . 109.5010(18) ?
H27 O6 C30 . . . 109.4922(14) ?
C37 O7 C43 . . . 117.3545(10) ?
O5 C30 O6 . . . 124.3195(13) ?
O5 C30 C31 . . . 123.49 ?
O6 C30 C31 . . . 112.1571(13) ?
C30 C31 H28 . . . 108.5568(10) ?
C30 C31 C32 . . . 107.1631(11) ?
C30 C31 C42 . . . 111.3469(4) ?
H28 C31 C32 . . . 108.5553(11) ?
H28 C31 C42 . . . 108.5216(14) ?
C32 C31 C42 . . . 112.5920(10) ?
C31 C32 C33 . . . 120.1333(7) ?
C31 C32 C41 . . . 120.6391(9) ?
C33 C32 C41 . . . 119.2148(10) ?
C32 C33 H29 . . . 119.4628(10) ?
C32 C33 C34 . . . 120.9788(8) ?
H29 C33 C34 . . . 119.5584(9) ?
C33 C34 C35 . . . 121.5477(7) ?
C33 C34 C39 . . . 119.7029(9) ?
C35 C34 C39 . . . 118.6419(9) ?
C34 C35 H30 . . . 119.7430(9) ?
C34 C35 C36 . . . 120.5557(9) ?
H30 C35 C36 . . . 119.7012(9) ?
C35 C36 H31 . . . 119.6524(9) ?
C35 C36 C37 . . . 120.7039(9) ?
H31 C36 C37 . . . 119.6437(9) ?
O7 C37 C36 . . . 113.5800(10) ?
O7 C37 C38 . . . 125.7488(9) ?
C36 C37 C38 . . . 120.6709(8) ?
C37 C38 H32 . . . 120.2332(9) ?
C37 C38 C39 . . . 119.4948(9) ?
H32 C38 C39 . . . 120.2720(10) ?
C34 C39 C38 . . . 119.8226(10) ?
C34 C39 C40 . . . 118.1683(10) ?
C38 C39 C40 . . . 121.9480(9) ?
C39 C40 H33 . . . 119.5503(10) ?
C39 C40 C41 . . . 120.9065(7) ?
H33 C40 C41 . . . 119.5432(10) ?
C32 C41 C40 . . . 120.9313(10) ?
C32 C41 H34 . . . 119.5473(10) ?
C40 C41 H34 . . . 119.5213(8) ?
C31 C42 H35 . . . 109.4871(11) ?
C31 C42 H36 . . . 109.4705(3) ?
C31 C42 H37 . . . 109.4327(13) ?
H35 C42 H36 . . . 109.4918(10) ?
H35 C42 H37 . . . 109.4372(10) ?
H36 C42 H37 . . . 109.5081(11) ?
O7 C43 H38 . . . 109.4555(15) ?
O7 C43 H39 . . . 109.4594(11) ?
O7 C43 H40 . . . 109.4493(7) ?
H38 C43 H39 . . . 109.4692(7) ?
H38 C43 H40 . . . 109.5010(7) ?
H39 C43 H40 . . . 109.4929(17) ?
C46 N3 C47 . . . 116.7413(17) ?
C46 N3 C54 . . . 120.8892(9) ?
C47 N3 C54 . . . 121.9580(8) ?
H41 N4 H42 . . . 114.9388(10) ?
H41 N4 C54 . . . 124.7071(14) ?
H42 N4 C54 . . . 120.0579(6) ?
H43 C44 C45 . . . 119.9531(11) ?
H43 C44 C51 . . . 119.9712(10) ?
C45 C44 C51 . . . 120.0757(7) ?
C44 C45 H44 . . . 119.7674(7) ?
C44 C45 C46 . . . 120.4658(11) ?
H44 C45 C46 . . . 119.7668(10) ?
N3 C46 C45 . . . 120.3412(11) ?
N3 C46 C53 . . . 119.2222(7) ?
C45 C46 C53 . . . 120.4324(10) ?
N3 C47 C48 . . . 119.6008(7) ?
N3 C47 C55 . . . 119.4473(10) ?
C48 C47 C55 . . . 120.9050(11) ?
C47 C48 C49 . . . 117.1338(6) ?
C47 C48 C57 . . . 122.8436(11) ?
C49 C48 C57 . . . 119.9922(11) ?
C48 C49 H45 . . . 119.0668(6) ?
C48 C49 C50 . . . 121.8271(10) ?
H45 C49 C50 . . . 119.1061(12) ?
C49 C50 H46 . . . 119.9854(10) ?
C49 C50 C56 . . . 120.0613(11) ?
H46 C50 C56 . . . 119.9533(6) ?
C44 C51 H47 . . . 120.2096(7) ?
C44 C51 C52 . . . 119.6588(10) ?
H47 C51 C52 . . . 120.1316(11) ?
C51 C52 H48 . . . 119.0669(10) ?
C51 C52 C53 . . . 121.8217(11) ?
H48 C52 C53 . . . 119.1114(7) ?
C46 C53 C52 . . . 117.5364(7) ?
C46 C53 C58 . . . 123.0090(10) ?
C52 C53 C58 . . . 119.4486(11) ?
O8 C54 N3 . . . 121.6149(9) ?
O8 C54 N4 . . . 122.4495(14) ?
N3 C54 N4 . . . 115.9347(7) ?
C47 C55 H49 . . . 119.9024(12) ?
C47 C55 C56 . . . 120.1963(10) ?
H49 C55 C56 . . . 119.9013(6) ?
C50 C56 C55 . . . 119.8360(6) ?
C50 C56 H50 . . . 120.0894(11) ?
C55 C56 H50 . . . 120.0746(10) ?
C48 C57 H51 . . . 116.5660(15) ?
C48 C57 C58 . . . 126.7540(8) ?
H51 C57 C58 . . . 116.6800(7) ?
C53 C58 C57 . . . 128.0583(9) ?
C53 C58 H52 . . . 115.9562(15) ?
C57 C58 H52 . . . 115.9855(6) ?

loop_
_geom_bond_atom_site_label_1
_geom_bond_atom_site_label_2
_geom_bond_site_symmetry_1
_geom_bond_site_symmetry_2
_geom_bond_distance
_geom_bond_publ_flag
O1 C11 . . 1.23374(5) ?
N1 C3 . . 1.44086(6) ?
N1 C4 . . 1.43768(5) ?
N1 C11 . . 1.37852(5) ?
N2 H1 . . 0.85652(4) ?
N2 H2 . . 0.86209(3) ?
N2 C11 . . 1.34876(5) ?
C1 H3 . . 0.93008(2) ?
C1 C2 . . 1.38161(6) ?
C1 C8 . . 1.37795(4) ?
C2 H4 . . 0.92964(3) ?
C2 C3 . . 1.38348(4) ?
C3 C10 . . 1.40098(4) ?
C4 C5 . . 1.40104(5) ?
C4 C12 . . 1.38889(4) ?
C5 C6 . . 1.39719(5) ?
C5 C14 . . 1.45866(4) ?
C6 H5 . . 0.92984(3) ?
C6 C7 . . 1.37896(4) ?
C7 H6 . . 0.93016(4) ?
C7 C13 . . 1.37424(4) ?
C8 H7 . . 0.92952(4) ?
C8 C9 . . 1.37318(4) ?
C9 H8 . . 0.92985(3) ?
C9 C10 . . 1.40061(6) ?
C10 C15 . . 1.46200(4) ?
C12 H9 . . 0.93049(3) ?
C12 C13 . . 1.38187(5) ?
C13 H10 . . 0.92931(3) ?
C14 H11 . . 0.92977(3) ?
C14 C15 . . 1.33552(7) ?
C15 H12 . . 0.92980(2) ?
O2 C16 . . 1.21158(3) ?
O3 H13 . . 0.83971(4) ?
O3 C16 . . 1.32046(3) ?
O4 C23 . . 1.36960(4) ?
O4 C29 . . 1.42585(4) ?
C16 C17 . . 1.51584(7) ?
C17 H14 . . 0.99960(3) ?
C17 C18 . . 1.53219(5) ?
C17 C28 . . 1.52645(4) ?
C18 C19 . . 1.37325(4) ?
C18 C27 . . 1.41390(4) ?
C19 H15 . . 0.94952(3) ?
C19 C20 . . 1.41717(5) ?
C20 C21 . . 1.42110(5) ?
C20 C25 . . 1.41664(4) ?
C21 H16 . . 0.94940(3) ?
C21 C22 . . 1.36363(4) ?
C22 H17 . . 0.94967(3) ?
C22 C23 . . 1.41323(4) ?
C23 C24 . . 1.37034(5) ?
C24 H18 . . 0.94933(3) ?
C24 C25 . . 1.42847(5) ?
C25 C26 . . 1.41861(5) ?
C26 H19 . . 0.94968(3) ?
C26 C27 . . 1.37091(5) ?
C27 H20 . . 0.94973(3) ?
C28 H21 . . 0.98013(3) ?
C28 H22 . . 0.97953(4) ?
C28 H23 . . 0.98000(3) ?
C29 H24 . . 0.97889(3) ?
C29 H25 . . 0.97988(3) ?
C29 H26 . . 0.97969(4) ?
O5 C30 . . 1.21161(3) ?
O6 H27 . . 0.83962(4) ?
O6 C30 . . 1.32059(4) ?
O7 C37 . . 1.36970(4) ?
O7 C43 . . 1.42602(4) ?
C30 C31 . . 1.51576(7) ?
C31 H28 . . 0.99950(3) ?
C31 C32 . . 1.53220(5) ?
C31 C42 . . 1.52661(4) ?
C32 C33 . . 1.37320(4) ?
C32 C41 . . 1.41383(4) ?
C33 H29 . . 0.94961(3) ?
C33 C34 . . 1.41718(5) ?
C34 C35 . . 1.42104(5) ?
C34 C39 . . 1.41676(4) ?
C35 H30 . . 0.94943(3) ?
C35 C36 . . 1.36368(4) ?
C36 H31 . . 0.94963(3) ?
C36 C37 . . 1.41308(4) ?
C37 C38 . . 1.37030(5) ?
C38 H32 . . 0.94940(3) ?
C38 C39 . . 1.42832(5) ?
C39 C40 . . 1.41856(5) ?
C40 H33 . . 0.94954(3) ?
C40 C41 . . 1.37113(5) ?
C41 H34 . . 0.94985(3) ?
C42 H35 . . 0.97985(3) ?
C42 H36 . . 0.97944(5) ?
C42 H37 . . 0.98011(3) ?
C43 H38 . . 0.97908(3) ?
C43 H39 . . 0.97964(3) ?
C43 H40 . . 0.97963(4) ?
O8 C54 . . 1.23366(5) ?
N3 C46 . . 1.44117(6) ?
N3 C47 . . 1.43719(6) ?
N3 C54 . . 1.37860(5) ?
N4 H41 . . 0.85677(3) ?
N4 H42 . . 0.86201(3) ?
N4 C54 . . 1.34886(5) ?
C44 H43 . . 0.93009(3) ?
C44 C45 . . 1.38160(5) ?
C44 C51 . . 1.37782(4) ?
C45 H44 . . 0.92986(3) ?
C45 C46 . . 1.38345(4) ?
C46 C53 . . 1.40079(4) ?
C47 C48 . . 1.40109(4) ?
C47 C55 . . 1.38884(4) ?
C48 C49 . . 1.39720(6) ?
C48 C57 . . 1.45871(4) ?
C49 H45 . . 0.92993(3) ?
C49 C50 . . 1.37869(4) ?
C50 H46 . . 0.93010(4) ?
C50 C56 . . 1.37436(4) ?
C51 H47 . . 0.92975(4) ?
C51 C52 . . 1.37315(4) ?
C52 H48 . . 0.92968(3) ?
C52 C53 . . 1.40080(6) ?
C53 C58 . . 1.46196(4) ?
C55 H49 . . 0.93035(3) ?
C55 C56 . . 1.38194(6) ?
C56 H50 . . 0.92913(3) ?
C57 H51 . . 0.92971(3) ?
C57 C58 . . 1.33538(7) ?
C58 H52 . . 0.92988(3) ?

loop_
_geom_hbond_atom_site_label_D
_geom_hbond_atom_site_label_H
_geom_hbond_atom_site_label_A
_geom_hbond_site_symmetry_D
_geom_hbond_site_symmetry_H
_geom_hbond_site_symmetry_A
_geom_hbond_distance_DH
_geom_hbond_distance_HA
_geom_hbond_distance_DA
_geom_hbond_angle_DHA
_geom_hbond_publ_flag
N2 H2 O8 . . 2_563 0.86 2.24 2.9975 146.58 ?
C1 H3 O5 . . 1_554 0.93 2.16 2.9505 141.86 ?
O3 H13 O1 . . 2_566 0.84 1.80 2.5789 153.52 ?
C28 H23 O2 . . 1_556 0.98 2.46 3.4024 160.33 ?
O6 H27 O8 . . 2_565 0.84 1.75 2.5179 150.36 ?
N4 H41 O2 . . . 0.86 2.47 2.9902 119.52 ?
N4 H42 O1 . . 2_566 0.86 2.17 2.9407 148.25 ?
C51 H47 O4 . . 4_456 0.93 2.34 3.1120 140.49 ?

loop_
_geom_torsion_atom_site_label_1
_geom_torsion_atom_site_label_2
_geom_torsion_atom_site_label_3
_geom_torsion_atom_site_label_4
_geom_torsion_site_symmetry_1
_geom_torsion_site_symmetry_2
_geom_torsion_site_symmetry_3
_geom_torsion_site_symmetry_4
_geom_torsion
_geom_torsion_publ_flag
? ? ? ? ? ? ? ? ? ?

loop_
_restr_angle_atom_site_label_1
_restr_angle_site_symmetry_1
_restr_angle_atom_site_label_2
_restr_angle_site_symmetry_2
_restr_angle_atom_site_label_3
_restr_angle_site_symmetry_3
_restr_angle_target
_restr_angle_target_weight_param
? ? ? ? ? ? ? ?

loop_
_restr_distance_atom_site_label_1
_restr_distance_site_symmetry_1
_restr_distance_atom_site_label_2
_restr_distance_site_symmetry_2
_restr_distance_target
_restr_distance_target_weight_param
? ? ? ? ? ?

loop_
_restr_equal_angle_atom_site_label_1
_restr_equal_angle_site_symmetry_1
_restr_equal_angle_atom_site_label_2
_restr_equal_angle_site_symmetry_2
_restr_equal_angle_atom_site_label_3
_restr_equal_angle_site_symmetry_3
_restr_equal_angle_class_class_id
_restr_equal_angle_class_target_weight_param
? ? ? ? ? ? ? ?

loop_
_restr_equal_distance_atom_site_label_1
_restr_equal_distance_site_symmetry_1
_restr_equal_distance_atom_site_label_2
_restr_equal_distance_site_symmetry_2
_restr_equal_distance_class_class_id
_restr_equal_distance_class_target_weight_param
? ? ? ? ? ?

loop_
_restr_equal_torsion_atom_site_label_1
_restr_equal_torsion_site_symmetry_1
_restr_equal_torsion_atom_site_label_2
_restr_equal_torsion_site_symmetry_2
_restr_equal_torsion_atom_site_label_3
_restr_equal_torsion_site_symmetry_3
_restr_equal_torsion_atom_site_label_4
_restr_equal_torsion_site_symmetry_4
_restr_equal_torsion_class_class_id
_restr_equal_torsion_class_target_weight_param
? ? ? ? ? ? ? ? ? ?

loop_
_restr_torsion_atom_site_label_1
_restr_torsion_site_symmetry_1
_restr_torsion_atom_site_label_2
_restr_torsion_site_symmetry_2
_restr_torsion_atom_site_label_3
_restr_torsion_site_symmetry_3
_restr_torsion_atom_site_label_4
_restr_torsion_site_symmetry_4
_restr_torsion_angle_target
_restr_torsion_weight_param
? ? ? ? ? ? ? ? ? ?

loop_
_jana_atom_site_adp_c_label
_jana_atom_site_adp_c_type_symbol
_jana_atom_site_adp_c_111
_jana_atom_site_adp_c_112
_jana_atom_site_adp_c_113
_jana_atom_site_adp_c_122
_jana_atom_site_adp_c_123
_jana_atom_site_adp_c_133
_jana_atom_site_adp_c_222
_jana_atom_site_adp_c_223
_jana_atom_site_adp_c_233
_jana_atom_site_adp_c_333
? ? ? ? ? ? ? ? ? ? ? ?

loop_
_jana_atom_site_adp_d_label
_jana_atom_site_adp_d_type_symbol
_jana_atom_site_adp_d_1111
_jana_atom_site_adp_d_1112
_jana_atom_site_adp_d_1113
_jana_atom_site_adp_d_1122
_jana_atom_site_adp_d_1123
_jana_atom_site_adp_d_1133
_jana_atom_site_adp_d_1222
_jana_atom_site_adp_d_1223
_jana_atom_site_adp_d_1233
_jana_atom_site_adp_d_1333
_jana_atom_site_adp_d_2222
_jana_atom_site_adp_d_2223
_jana_atom_site_adp_d_2233
_jana_atom_site_adp_d_2333
_jana_atom_site_adp_d_3333
? ? ? ? ? ? ? ? ? ? ? ? ? ? ? ? ?

loop_
_jana_atom_site_adp_e_label
_jana_atom_site_adp_e_type_symbol
_jana_atom_site_adp_e_11111
_jana_atom_site_adp_e_11112
_jana_atom_site_adp_e_11113
_jana_atom_site_adp_e_11122
_jana_atom_site_adp_e_11123
_jana_atom_site_adp_e_11133
_jana_atom_site_adp_e_11222
_jana_atom_site_adp_e_11223
_jana_atom_site_adp_e_11233
_jana_atom_site_adp_e_11333
_jana_atom_site_adp_e_12222
_jana_atom_site_adp_e_12223
_jana_atom_site_adp_e_12233
_jana_atom_site_adp_e_12333
_jana_atom_site_adp_e_13333
_jana_atom_site_adp_e_22222
_jana_atom_site_adp_e_22223
_jana_atom_site_adp_e_22233
_jana_atom_site_adp_e_22333
_jana_atom_site_adp_e_23333
_jana_atom_site_adp_e_33333
? ? ? ? ? ? ? ? ? ? ? ? ? ? ? ? ? ? ? ? ? ? ?

loop_
_jana_atom_site_adp_f_label
_jana_atom_site_adp_f_type_symbol
_jana_atom_site_adp_f_111111
_jana_atom_site_adp_f_111112
_jana_atom_site_adp_f_111113
_jana_atom_site_adp_f_111122
_jana_atom_site_adp_f_111123
_jana_atom_site_adp_f_111133
_jana_atom_site_adp_f_111222
_jana_atom_site_adp_f_111223
_jana_atom_site_adp_f_111233
_jana_atom_site_adp_f_111333
_jana_atom_site_adp_f_112222
_jana_atom_site_adp_f_112223
_jana_atom_site_adp_f_112233
_jana_atom_site_adp_f_112333
_jana_atom_site_adp_f_113333
_jana_atom_site_adp_f_122222
_jana_atom_site_adp_f_122223
_jana_atom_site_adp_f_122233
_jana_atom_site_adp_f_122333
_jana_atom_site_adp_f_123333
_jana_atom_site_adp_f_133333
_jana_atom_site_adp_f_222222
_jana_atom_site_adp_f_222223
_jana_atom_site_adp_f_222233
_jana_atom_site_adp_f_222333
_jana_atom_site_adp_f_223333
_jana_atom_site_adp_f_233333
_jana_atom_site_adp_f_333333
? ? ? ? ? ? ? ? ? ? ? ? ? ? ? ? ? ? ? ? ? ? ? ? ? ? ? ? ? ?
